data_4506996
loop_
_publ_author_name
'Mosca, Lorenzo'
'Koutn\'ik, Petr'
'Lynch, Vincent M.'
'Zyryanov, Grigory V.'
'Esipenko, Nina A.'
'Anzenbacher, Pavel'

_publ_section_title
;
 Host--Guest Complexes of Pentiptycene Receptors Display Edge-to-Face
 Interaction
;
_journal_issue 12
_journal_name_full 'Crystal Growth &amp; Design'
_journal_page_first 6104
_journal_paper_doi 10.1021/cg301238e
_journal_volume 12
_journal_year 2012
_chemical_formula_moiety 'C42 H26 S2'
_chemical_formula_sum 'C43 H26 S2'
_chemical_formula_weight 591.74
_chemical_name_systematic
;
 ?
;
_space_group_IT_number 148
_symmetry_cell_setting trigonal
_symmetry_space_group_name_Hall '-R 3'
_symmetry_space_group_name_H-M 'R -3 :H'
_atom_sites_solution_hydrogens geom
_atom_sites_solution_primary direct
_atom_sites_solution_secondary difmap
_audit_creation_method SHELXL-97
_cell_angle_alpha 90.00
_cell_angle_beta 90.00
_cell_angle_gamma 120.00
_cell_formula_units_Z 9
_cell_length_a 25.183(1)
_cell_length_b 25.183(1)
_cell_length_c 13.230(1)
_cell_measurement_reflns_used 8390
_cell_measurement_temperature 153(2)
_cell_measurement_theta_max 27.5
_cell_measurement_theta_min 3.0
_cell_volume 7266.2(7)
_computing_cell_refinement 'Collect software, Nonius B.V. 1998'
_computing_data_collection 'Collect software, Nonius B.V. 1998'
_computing_data_reduction
;
DENZO and Scalepack (Otwinoski and Minor, 1997)
;
_computing_molecular_graphics 'XP SHELXTL/PC, Siemens Analytical'
_computing_structure_refinement 'XL SHELXTL/PC, Siemens Analytical'
_computing_structure_solution
;

SIR97 - Altomare A., Burla M.C., Camalli M., Cascarano G.L., Giacovazzo C., 
Guagliardi A., Moliterni A.G.G., Polidori G.,Spagna R.
;
_diffrn_ambient_temperature 153(2)
_diffrn_measured_fraction_theta_full 0.998
_diffrn_measured_fraction_theta_max 0.998
_diffrn_measurement_device_type 'Nonius Kappa CCD'
_diffrn_measurement_method \w-scans
_diffrn_radiation_monochromator graphite
_diffrn_radiation_source 'fine-focus sealed tube'
_diffrn_radiation_type MoK\a
_diffrn_radiation_wavelength 0.71075
_diffrn_reflns_av_R_equivalents 0.0000
_diffrn_reflns_av_sigmaI/netI 0.0640
_diffrn_reflns_limit_h_max 16
_diffrn_reflns_limit_h_min -32
_diffrn_reflns_limit_k_max 32
_diffrn_reflns_limit_k_min 0
_diffrn_reflns_limit_l_max 17
_diffrn_reflns_limit_l_min 0
_diffrn_reflns_number 3701
_diffrn_reflns_theta_full 27.49
_diffrn_reflns_theta_max 27.49
_diffrn_reflns_theta_min 3.22
_exptl_absorpt_coefficient_mu 0.363
_exptl_absorpt_correction_T_max 1.00
_exptl_absorpt_correction_T_min 0.891
_exptl_absorpt_correction_type multi-scan
_exptl_absorpt_process_details
;
DENZO and Scalepack (Otwinoski and Minor, 1997)
;
_exptl_crystal_density_diffrn 1.398
_exptl_crystal_density_method 'not measured'
_exptl_crystal_description prisms
_exptl_crystal_F_000 3168
_exptl_crystal_size_max 0.30
_exptl_crystal_size_mid 0.25
_exptl_crystal_size_min 0.22
_refine_diff_density_max 0.299
_refine_diff_density_min -0.464
_refine_diff_density_rms 0.059
_refine_ls_extinction_method none
_refine_ls_goodness_of_fit_ref 1.120
_refine_ls_hydrogen_treatment constr
_refine_ls_matrix_type full
_refine_ls_number_parameters 216
_refine_ls_number_reflns 3701
_refine_ls_number_restraints 85
_refine_ls_restrained_S_all 1.189
_refine_ls_R_factor_all 0.1169
_refine_ls_R_factor_gt 0.0591
_refine_ls_shift/su_max 0.007
_refine_ls_shift/su_mean 0.000
_refine_ls_structure_factor_coef Fsqd
_refine_ls_weighting_details 'calc w=1/[\s^2^(Fo^2^)+(0.0770P)^2^+] where P=(Fo^2^+2Fc^2^)/3'
_refine_ls_weighting_scheme calc
_refine_ls_wR_factor_gt 0.1445
_refine_ls_wR_factor_ref 0.1586
_reflns_number_gt 2090
_reflns_number_total 3701
_reflns_threshold_expression >2sigma(I)
_cod_data_source_file cg301238e_si_003.cif
_cod_data_source_block 1
_cod_depositor_comments
;
The following automatic conversions were performed:

'_symmetry_cell_setting' value 'Trigonal' changed to 'trigonal'
according to /home/saulius/struct/CIF-dictionaries/cif_core.dic
dictionary named 'cif_core.dic' version 2.4.2 from 2011-04-26.

Automatic conversion script
Id: cif_fix_values 1891 2012-01-12 08:04:46Z andrius 
;
_cod_original_sg_symbol_H-M R-3
_cod_database_code 4506996

loop_
_symmetry_equiv_pos_as_xyz
'x, y, z'
'-y, x-y, z'
'-x+y, -x, z'
'x+2/3, y+1/3, z+1/3'
'-y+2/3, x-y+1/3, z+1/3'
'-x+y+2/3, -x+1/3, z+1/3'
'x+1/3, y+2/3, z+2/3'
'-y+1/3, x-y+2/3, z+2/3'
'-x+y+1/3, -x+2/3, z+2/3'
'-x, -y, -z'
'y, -x+y, -z'
'x-y, x, -z'
'-x+2/3, -y+1/3, -z+1/3'
'y+2/3, -x+y+1/3, -z+1/3'
'x-y+2/3, x+1/3, -z+1/3'
'-x+1/3, -y+2/3, -z+2/3'
'y+1/3, -x+y+2/3, -z+2/3'
'x-y+1/3, x+2/3, -z+2/3'

loop_
_atom_site_label
_atom_site_type_symbol
_atom_site_fract_x
_atom_site_fract_y
_atom_site_fract_z
_atom_site_U_iso_or_equiv
_atom_site_adp_type
_atom_site_occupancy
_atom_site_symmetry_multiplicity
_atom_site_calc_flag
_atom_site_refinement_flags
_atom_site_disorder_assembly
_atom_site_disorder_group
S1 S 0.62603(4) -0.05278(6) -0.03848(9) 0.0647(4) Uani 0.80 1 d PDU A 1
C1 C 0.64723(15) -0.09396(16) 0.0376(3) 0.0573(10) Uani 0.80 1 d PDU A 1
H1 H 0.6798 -0.1015 0.0231 0.069 Uiso 0.80 1 calc PR A 1
C2 C 0.61154(17) -0.11446(16) 0.1212(3) 0.0623(11) Uani 0.80 1 d PDU A 1
H2 H 0.6165 -0.1385 0.1717 0.075 Uiso 0.80 1 calc PR A 1
C3 C 0.5666(3) -0.0972(3) 0.1268(4) 0.0829(15) Uani 0.80 1 d PDU A 1
H3 H 0.5383 -0.1080 0.1809 0.099 Uiso 0.80 1 calc PR A 1
C4 C 0.56858(19) -0.0623(2) 0.0434(2) 0.0333(7) Uani 0.80 1 d PDU A 1
S1A S 0.5713(2) -0.0961(3) 0.1294(5) 0.0647(4) Uani 0.20 1 d PDU A 2
C1A C 0.6306(6) -0.1060(7) 0.0882(9) 0.0573(10) Uani 0.20 1 d PDU A 2
H1A H 0.6483 -0.1250 0.1270 0.069 Uiso 0.20 1 calc PR A 2
C2A C 0.6498(5) -0.0826(7) -0.0095(8) 0.0623(11) Uani 0.20 1 d PDU A 2
H2A H 0.6820 -0.0834 -0.0456 0.075 Uiso 0.20 1 calc PR A 2
C3A C 0.6138(8) -0.0572(8) -0.0469(8) 0.0829(15) Uani 0.20 1 d PDU A 2
H3A H 0.6194 -0.0392 -0.1120 0.099 Uiso 0.20 1 calc PR A 2
C4A C 0.5712(8) -0.0612(9) 0.0196(10) 0.0333(7) Uani 0.20 1 d PDU A 2
C5 C 0.53276(9) -0.03136(9) 0.01984(15) 0.0327(5) Uani 1 1 d D . .
C6 C 0.47935(9) -0.05816(9) -0.03816(15) 0.0320(5) Uani 1 1 d . A .
C7 C 0.44893(9) -0.12239(9) -0.08506(16) 0.0372(5) Uani 1 1 d . . .
H7 H 0.4704 -0.1440 -0.0704 0.045 Uiso 1 1 d R A .
C8 C 0.38302(10) -0.15575(10) -0.04734(16) 0.0421(6) Uani 1 1 d . A .
C9 C 0.35335(12) -0.21219(12) 0.0020(2) 0.0612(7) Uani 1 1 d . . .
H9 H 0.3757 -0.2327 0.0185 0.073 Uiso 1 1 d R A .
C10 C 0.29168(14) -0.23785(15) 0.0256(2) 0.0773(10) Uani 1 1 d . A .
H10 H 0.2708 -0.2771 0.0585 0.093 Uiso 1 1 d R . .
C11 C 0.26062(13) -0.20755(15) 0.0014(2) 0.0738(9) Uani 1 1 d . . .
H11 H 0.2181 -0.2256 0.0189 0.089 Uiso 1 1 d R A .
C12 C 0.29002(11) -0.15078(13) -0.04593(18) 0.0556(7) Uani 1 1 d . A .
H12 H 0.2685 -0.1296 -0.0633 0.067 Uiso 1 1 d R . .
C13 C 0.35164(10) -0.12458(10) -0.06983(16) 0.0420(6) Uani 1 1 d . . .
C14 C 0.44416(9) -0.11371(9) -0.19782(16) 0.0365(5) Uani 1 1 d . A .
C15 C 0.46448(10) -0.13567(11) -0.27464(17) 0.0453(6) Uani 1 1 d . . .
H15 H 0.4835 -0.1595 -0.2587 0.054 Uiso 1 1 d R A .
C16 C 0.45606(10) -0.12388(12) -0.37444(18) 0.0505(7) Uani 1 1 d . A .
H16 H 0.4699 -0.1392 -0.4286 0.061 Uiso 1 1 d R . .
C17 C 0.42884(11) -0.08979(12) -0.39618(18) 0.0512(7) Uani 1 1 d . . .
H17 H 0.4243 -0.0812 -0.4654 0.061 Uiso 1 1 d R A .
C18 C 0.40671(10) -0.06844(10) -0.31831(17) 0.0432(6) Uani 1 1 d . A .
H18 H 0.3875 -0.0445 -0.3324 0.052 Uiso 1 1 d R . .
C19 C 0.41419(9) -0.08099(10) -0.21943(16) 0.0370(5) Uani 1 1 d . . .
C20 C 0.39113(9) -0.06414(10) -0.12426(16) 0.0380(5) Uani 1 1 d . A .
H20 H 0.3697 -0.0426 -0.1397 0.046 Uiso 1 1 d R . .
C21 C 0.44743(9) -0.02740(10) -0.05777(15) 0.0335(5) Uani 1 1 d . . .

loop_
_atom_site_aniso_label
_atom_site_aniso_U_11
_atom_site_aniso_U_22
_atom_site_aniso_U_33
_atom_site_aniso_U_23
_atom_site_aniso_U_13
_atom_site_aniso_U_12
S1 0.0476(5) 0.0645(6) 0.0971(8) 0.0198(5) 0.0267(5) 0.0394(5)
C1 0.0408(19) 0.056(2) 0.089(3) -0.011(2) -0.0126(19) 0.0342(17)
C2 0.087(3) 0.065(2) 0.057(2) -0.0208(18) -0.0339(19) 0.054(2)
C3 0.154(4) 0.102(3) 0.0296(18) -0.0262(18) -0.025(2) 0.092(3)
C4 0.0380(13) 0.0403(13) 0.0266(19) -0.0134(15) -0.0089(14) 0.0233(11)
S1A 0.0476(5) 0.0645(6) 0.0971(8) 0.0198(5) 0.0267(5) 0.0394(5)
C1A 0.0408(19) 0.056(2) 0.089(3) -0.011(2) -0.0126(19) 0.0342(17)
C2A 0.087(3) 0.065(2) 0.057(2) -0.0208(18) -0.0339(19) 0.054(2)
C3A 0.154(4) 0.102(3) 0.0296(18) -0.0262(18) -0.025(2) 0.092(3)
C4A 0.0380(13) 0.0403(13) 0.0266(19) -0.0134(15) -0.0089(14) 0.0233(11)
C5 0.0307(11) 0.0382(12) 0.0319(11) -0.0030(9) 0.0005(9) 0.0193(10)
C6 0.0273(11) 0.0365(12) 0.0322(11) -0.0051(9) -0.0002(9) 0.0160(10)
C7 0.0347(12) 0.0369(12) 0.0421(13) -0.0063(10) -0.0035(10) 0.0194(10)
C8 0.0377(13) 0.0386(13) 0.0394(13) -0.0100(10) -0.0017(10) 0.0111(11)
C9 0.0587(18) 0.0468(16) 0.0615(17) -0.0023(13) 0.0012(14) 0.0138(14)
C10 0.062(2) 0.061(2) 0.072(2) 0.0041(15) 0.0140(16) 0.0034(17)
C11 0.0427(16) 0.077(2) 0.0650(19) -0.0145(17) 0.0147(14) 0.0027(16)
C12 0.0356(14) 0.0710(19) 0.0496(15) -0.0241(14) -0.0032(12) 0.0186(14)
C13 0.0308(12) 0.0504(14) 0.0375(12) -0.0159(11) -0.0044(10) 0.0149(11)
C14 0.0282(11) 0.0375(12) 0.0406(12) -0.0077(10) -0.0022(9) 0.0140(10)
C15 0.0345(13) 0.0487(14) 0.0510(15) -0.0115(11) 0.0012(11) 0.0195(11)
C16 0.0379(14) 0.0656(17) 0.0445(15) -0.0133(12) 0.0043(11) 0.0232(13)
C17 0.0407(14) 0.0636(17) 0.0365(13) -0.0047(12) -0.0019(11) 0.0164(13)
C18 0.0347(13) 0.0443(14) 0.0435(14) -0.0048(11) -0.0062(10) 0.0145(11)
C19 0.0278(11) 0.0386(12) 0.0388(13) -0.0096(10) -0.0036(9) 0.0122(10)
C20 0.0313(12) 0.0449(13) 0.0416(13) -0.0121(10) -0.0078(10) 0.0220(11)
C21 0.0300(11) 0.0413(13) 0.0309(11) -0.0047(9) -0.0005(9) 0.0190(10)

loop_
_atom_type_symbol
_atom_type_description
_atom_type_scat_dispersion_real
_atom_type_scat_dispersion_imag
_atom_type_scat_source
C C 0.0033 0.0016 'International Tables Vol C Tables 4.2.6.8 and 6.1.1.4'
H H 0.0000 0.0000 'International Tables Vol C Tables 4.2.6.8 and 6.1.1.4'
S S 0.1246 0.1234 'International Tables Vol C Tables 4.2.6.8 and 6.1.1.4'
Cl Cl 0.1484 0.1585 'International Tables Vol C Tables 4.2.6.8 and 6.1.1.4'

loop_
_geom_angle_atom_site_label_1
_geom_angle_atom_site_label_2
_geom_angle_atom_site_label_3
_geom_angle
_geom_angle_site_symmetry_1
_geom_angle_site_symmetry_3
C1 S1 C4 92.29(16) . .
C2 C1 S1 111.3(2) . .
C2 C1 H1 124.4 . .
S1 C1 H1 124.4 . .
C1 C2 C3 114.2(3) . .
C1 C2 H2 122.9 . .
C3 C2 H2 122.9 . .
C4 C3 C2 111.9(4) . .
C4 C3 H3 124.0 . .
C2 C3 H3 124.0 . .
C3 C4 C5 130.9(3) . .
C3 C4 S1 110.3(3) . .
C5 C4 S1 118.7(2) . .
C4A S1A C1A 91.7(4) . .
C2A C1A S1A 111.9(5) . .
C2A C1A H1A 124.1 . .
S1A C1A H1A 124.1 . .
C1A C2A C3A 110.1(6) . .
C1A C2A H2A 125.0 . .
C3A C2A H2A 125.0 . .
C4A C3A C2A 113.4(6) . .
C4A C3A H3A 123.3 . .
C2A C3A H3A 123.3 . .
C3A C4A C5 130.8(9) . .
C3A C4A S1A 113.0(5) . .
C5 C4A S1A 115.3(7) . .
C6 C5 C21 117.21(18) . 10_655
C6 C5 C4 123.4(2) . .
C21 C5 C4 119.3(2) 10_655 .
C6 C5 C4A 117.8(8) . .
C21 C5 C4A 123.8(8) 10_655 .
C21 C6 C5 121.27(18) . .
C21 C6 C7 112.89(17) . .
C5 C6 C7 125.84(19) . .
C14 C7 C8 104.97(17) . .
C14 C7 C6 106.20(17) . .
C8 C7 C6 106.35(16) . .
C14 C7 H7 112.8 . .
C8 C7 H7 112.9 . .
C6 C7 H7 113.0 . .
C9 C8 C13 120.5(2) . .
C9 C8 C7 126.7(2) . .
C13 C8 C7 112.80(19) . .
C10 C9 C8 119.0(3) . .
C10 C9 H9 121.2 . .
C8 C9 H9 119.7 . .
C11 C10 C9 120.2(3) . .
C11 C10 H10 120.4 . .
C9 C10 H10 119.4 . .
C10 C11 C12 121.2(3) . .
C10 C11 H11 119.4 . .
C12 C11 H11 119.4 . .
C13 C12 C11 119.2(3) . .
C13 C12 H12 119.3 . .
C11 C12 H12 121.5 . .
C12 C13 C8 119.8(2) . .
C12 C13 C20 127.0(2) . .
C8 C13 C20 113.15(18) . .
C15 C14 C19 120.4(2) . .
C15 C14 C7 126.6(2) . .
C19 C14 C7 112.97(18) . .
C14 C15 C16 119.3(2) . .
C14 C15 H15 119.5 . .
C16 C15 H15 121.3 . .
C17 C16 C15 120.7(2) . .
C17 C16 H16 119.5 . .
C15 C16 H16 119.8 . .
C16 C17 C18 120.4(2) . .
C16 C17 H17 119.6 . .
C18 C17 H17 120.0 . .
C19 C18 C17 118.9(2) . .
C19 C18 H18 119.8 . .
C17 C18 H18 121.3 . .
C18 C19 C14 120.3(2) . .
C18 C19 C20 126.9(2) . .
C14 C19 C20 112.73(19) . .
C13 C20 C21 106.16(17) . .
C13 C20 C19 105.11(17) . .
C21 C20 C19 106.00(16) . .
C13 C20 H20 113.3 . .
C21 C20 H20 113.3 . .
C19 C20 H20 112.3 . .
C6 C21 C5 121.52(18) . 10_655
C6 C21 C20 112.97(18) . .
C5 C21 C20 125.50(18) 10_655 .

loop_
_geom_bond_atom_site_label_1
_geom_bond_atom_site_label_2
_geom_bond_distance
_geom_bond_site_symmetry_2
S1 C1 1.711(3) .
S1 C4 1.725(3) .
C1 C2 1.354(4) .
C1 H1 0.9500 .
C2 C3 1.402(6) .
C2 H2 0.9500 .
C3 C4 1.396(6) .
C3 H3 0.9500 .
C4 C5 1.491(3) .
S1A C4A 1.698(9) .
S1A C1A 1.721(9) .
C1A C2A 1.402(9) .
C1A H1A 0.9500 .
C2A C3A 1.434(9) .
C2A H2A 0.9500 .
C3A C4A 1.350(9) .
C3A H3A 0.9500 .
C4A C5 1.494(8) .
C5 C6 1.395(3) .
C5 C21 1.397(3) 10_655
C6 C21 1.391(3) .
C6 C7 1.533(3) .
C7 C14 1.521(3) .
C7 C8 1.522(3) .
C7 H7 0.9600 .
C8 C9 1.394(3) .
C8 C13 1.396(3) .
C9 C10 1.387(4) .
C9 H9 0.9598 .
C10 C11 1.376(4) .
C10 H10 0.9603 .
C11 C12 1.388(4) .
C11 H11 0.9600 .
C12 C13 1.386(3) .
C12 H12 0.9603 .
C13 C20 1.520(3) .
C14 C15 1.373(3) .
C14 C19 1.397(3) .
C15 C16 1.393(3) .
C15 H15 0.9600 .
C16 C17 1.371(3) .
C16 H16 0.9599 .
C17 C18 1.400(3) .
C17 H17 0.9601 .
C18 C19 1.381(3) .
C18 H18 0.9599 .
C19 C20 1.533(3) .
C20 C21 1.526(3) .
C20 H20 0.9597 .
C21 C5 1.397(3) 10_655

loop_
_geom_torsion_atom_site_label_1
_geom_torsion_atom_site_label_2
_geom_torsion_atom_site_label_3
_geom_torsion_atom_site_label_4
_geom_torsion
_geom_torsion_site_symmetry_1
_geom_torsion_site_symmetry_4
C4 S1 C1 C2 0.54(14) . .
S1 C1 C2 C3 -0.5(2) . .
C1 C2 C3 C4 0.2(3) . .
C2 C3 C4 C5 -176.0(4) . .
C2 C3 C4 S1 0.2(4) . .
C1 S1 C4 C3 -0.4(3) . .
C1 S1 C4 C5 176.3(4) . .
C4A S1A C1A C2A -0.15(16) . .
S1A C1A C2A C3A -0.1(2) . .
C1A C2A C3A C4A 0.5(4) . .
C2A C3A C4A C5 167.4(19) . .
C2A C3A C4A S1A -0.6(5) . .
C1A S1A C4A C3A 0.4(4) . .
C1A S1A C4A C5 -169.6(16) . .
C3 C4 C5 C6 -94.4(4) . .
S1 C4 C5 C6 89.7(3) . .
C3 C4 C5 C21 85.1(5) . 10_655
S1 C4 C5 C21 -90.9(3) . 10_655
C3 C4 C5 C4A -160(5) . .
S1 C4 C5 C4A 24(4) . .
C3A C4A C5 C6 82.4(12) . .
S1A C4A C5 C6 -109.8(10) . .
C3A C4A C5 C21 -84.6(11) . 10_655
S1A C4A C5 C21 83.2(12) . 10_655
C3A C4A C5 C4 -157(5) . .
S1A C4A C5 C4 11(3) . .
C21 C5 C6 C21 0.4(3) 10_655 .
C4 C5 C6 C21 179.8(2) . .
C4A C5 C6 C21 -167.5(6) . .
C21 C5 C6 C7 -178.69(18) 10_655 .
C4 C5 C6 C7 0.7(3) . .
C4A C5 C6 C7 13.5(7) . .
C21 C6 C7 C14 57.1(2) . .
C5 C6 C7 C14 -123.8(2) . .
C21 C6 C7 C8 -54.3(2) . .
C5 C6 C7 C8 124.8(2) . .
C14 C7 C8 C9 122.0(2) . .
C6 C7 C8 C9 -125.7(2) . .
C14 C7 C8 C13 -56.0(2) . .
C6 C7 C8 C13 56.3(2) . .
C13 C8 C9 C10 2.0(4) . .
C7 C8 C9 C10 -176.0(2) . .
C8 C9 C10 C11 -0.6(4) . .
C9 C10 C11 C12 -0.7(4) . .
C10 C11 C12 C13 0.6(4) . .
C11 C12 C13 C8 0.8(3) . .
C11 C12 C13 C20 177.9(2) . .
C9 C8 C13 C12 -2.1(3) . .
C7 C8 C13 C12 176.11(19) . .
C9 C8 C13 C20 -179.6(2) . .
C7 C8 C13 C20 -1.4(2) . .
C8 C7 C14 C15 -120.2(2) . .
C6 C7 C14 C15 127.4(2) . .
C8 C7 C14 C19 58.1(2) . .
C6 C7 C14 C19 -54.3(2) . .
C19 C14 C15 C16 1.3(3) . .
C7 C14 C15 C16 179.5(2) . .
C14 C15 C16 C17 1.2(3) . .
C15 C16 C17 C18 -2.7(3) . .
C16 C17 C18 C19 1.6(3) . .
C17 C18 C19 C14 0.9(3) . .
C17 C18 C19 C20 -177.3(2) . .
C15 C14 C19 C18 -2.4(3) . .
C7 C14 C19 C18 179.18(19) . .
C15 C14 C19 C20 176.06(19) . .
C7 C14 C19 C20 -2.3(2) . .
C12 C13 C20 C21 127.7(2) . .
C8 C13 C20 C21 -55.0(2) . .
C12 C13 C20 C19 -120.2(2) . .
C8 C13 C20 C19 57.1(2) . .
C18 C19 C20 C13 123.5(2) . .
C14 C19 C20 C13 -54.9(2) . .
C18 C19 C20 C21 -124.4(2) . .
C14 C19 C20 C21 57.3(2) . .
C5 C6 C21 C5 -0.4(3) . 10_655
C7 C6 C21 C5 178.79(18) . 10_655
C5 C6 C21 C20 178.83(18) . .
C7 C6 C21 C20 -2.0(2) . .
C13 C20 C21 C6 56.8(2) . .
C19 C20 C21 C6 -54.6(2) . .
C13 C20 C21 C5 -124.0(2) . 10_655
C19 C20 C21 C5 124.6(2) . 10_655
